data_7027138
loop_
_publ_author_name
'Sun, Wei-Yin'
'Zhang, Li'
'Yu, Kai-Bei'

_publ_section_title
;
 Structure and characterization of novel zinc(II) and cadmium(II)
 complexes with 2-(benzoylamino)benzenethiolate and 1-methylimidazole.
 NH&#x200A;&#x200A;&#x00B7;&#x2005;&#x00B7;&#x2005;&#x00B7;&#x200A;&#x200A;S
 Hydrogen bonding in metal complexes with a S2N2 binding site
;
_journal_issue 5
_journal_name_full 'Journal of the Chemical Society, Dalton Transactions'
_journal_page_first 795
_journal_paper_doi 10.1039/a807922f
_journal_year 1999
_chemical_formula_sum 'C34 H33 Cd N6 O2.5 S2'
_chemical_formula_weight 742.18
_chemical_name_systematic
; 
 ? 
;
_space_group_IT_number 15
_symmetry_cell_setting monoclinic
_symmetry_space_group_name_Hall '-C 2yc'
_symmetry_space_group_name_H-M 'C 1 2/c 1'
_atom_sites_solution_hydrogens 'geom but not for o3w'
_atom_sites_solution_primary direct
_atom_sites_solution_secondary difmap
_audit_creation_method SHELXL
_cell_angle_alpha 90.00
_cell_angle_beta 105.260(10)
_cell_angle_gamma 90.00
_cell_formula_units_Z 8
_cell_length_a 49.911(5)
_cell_length_b 8.1660(10)
_cell_length_c 17.272(2)
_cell_measurement_reflns_used 32
_cell_measurement_temperature 290(2)
_cell_measurement_theta_max 18.01
_cell_measurement_theta_min 2.53
_cell_volume 6791.4(14)
_computing_cell_refinement 'Siemens XSCANS'
_computing_data_collection 'Siemens XSCANS'
_computing_data_reduction 'Siemens SHELXTL'
_computing_molecular_graphics 'Siemens SHELXTL'
_computing_publication_material 'Siemens SHELXTL'
_computing_structure_refinement 'SHELXL-93 (Sheldrick, 1993)'
_computing_structure_solution 'SHELXS-86 (Sheldrick, 1990)'
_diffrn_ambient_temperature 290(2)
_diffrn_measurement_device 'Siemens P4'
_diffrn_measurement_method '\w scans'
_diffrn_radiation_monochromator graphite
_diffrn_radiation_source 'normal-focus sealed tube'
_diffrn_radiation_type MoK\a
_diffrn_radiation_wavelength 0.71073
_diffrn_reflns_av_R_equivalents 0.0174
_diffrn_reflns_av_sigmaI/netI 0.0442
_diffrn_reflns_limit_h_max 61
_diffrn_reflns_limit_h_min 0
_diffrn_reflns_limit_k_max 10
_diffrn_reflns_limit_k_min 0
_diffrn_reflns_limit_l_max 20
_diffrn_reflns_limit_l_min -21
_diffrn_reflns_number 7537
_diffrn_reflns_theta_max 26.00
_diffrn_reflns_theta_min 2.37
_diffrn_standards_decay_% 2.89
_diffrn_standards_interval_count 97
_diffrn_standards_number 3
_exptl_absorpt_coefficient_mu 0.807
_exptl_absorpt_correction_T_max 0.9766
_exptl_absorpt_correction_T_min 0.8736
_exptl_absorpt_correction_type empirical
_exptl_crystal_density_diffrn 1.452
_exptl_crystal_F_000 3032
_exptl_crystal_size_max 0.48
_exptl_crystal_size_mid 0.40
_exptl_crystal_size_min 0.28
_refine_diff_density_max 0.288
_refine_diff_density_min -0.325
_refine_diff_density_rms 0.048
_refine_ls_extinction_coef 0.00039(3)
_refine_ls_extinction_expression Fc^*^=kFc[1+0.001xFc^2^\l^3^/sin(2\q)]^-1/4^
_refine_ls_extinction_method SHELXL
_refine_ls_goodness_of_fit_all 0.869
_refine_ls_goodness_of_fit_obs 1.000
_refine_ls_matrix_type full
_refine_ls_number_parameters 413
_refine_ls_number_reflns 6661
_refine_ls_number_restraints 0
_refine_ls_restrained_S_all 0.869
_refine_ls_restrained_S_obs 1.000
_refine_ls_R_factor_all 0.0534
_refine_ls_R_factor_obs 0.0303
_refine_ls_shift/esd_max 0.050
_refine_ls_shift/esd_mean 0.001
_refine_ls_structure_factor_coef Fsqd
_refine_ls_weighting_details 'w=1/[\s^2^(Fo^2^)+(0.0308P)^2^+0.0000P] where P=(Fo^2^+2Fc^2^)/3'
_refine_ls_weighting_scheme calc
_refine_ls_wR_factor_all 0.0645
_refine_ls_wR_factor_obs 0.0604
_reflns_number_observed 4542
_reflns_number_total 6661
_reflns_observed_criterion >2sigma(I)
_cod_data_source_file 807922fsup1.cif
_cod_data_source_block Cd
_cod_depositor_comments
;
The following automatic conversions were performed:

'_symmetry_cell_setting' value 'Monoclinic' changed to 'monoclinic'
according to /home/saulius/struct/CIF-dictionaries/cif_core.dic
dictionary named 'cif_core.dic' version 2.4.2 from 2011-04-26.

Automatic conversion script
Id: cif_fix_values 1891 2012-01-12 08:04:46Z andrius 

The following automatic conversions were performed:

'_refine_ls_weighting_scheme' value 'calc
w=1/[\s^2^(Fo^2^)+(0.0308P)^2^+0.0000P] where P=(Fo^2^+2Fc^2^)/3' was
changed to 'calc'. New tag '_refine_ls_weighting_details' was
created. The value of the new tag was set to
'w=1/[\s^2^(Fo^2^)+(0.0308P)^2^+0.0000P] where P=(Fo^2^+2Fc^2^)/3'.

Automatic conversion script
Id: cif_fix_values 3143 2015-03-26 13:38:13Z robertas 
;
_cod_original_cell_volume 6791.4(13)
_cod_original_sg_symbol_H-M C2/c
_cod_original_formula_sum 'C34 H33 Cd N6 O2.50 S2'
_cod_database_code 7027138

loop_
_symmetry_equiv_pos_as_xyz
'x, y, z'
'-x, y, -z+1/2'
'x+1/2, y+1/2, z'
'-x+1/2, y+1/2, -z+1/2'
'-x, -y, -z'
'x, -y, z-1/2'
'-x+1/2, -y+1/2, -z'
'x+1/2, -y+1/2, z-1/2'

loop_
_atom_site_aniso_label
_atom_site_aniso_U_11
_atom_site_aniso_U_22
_atom_site_aniso_U_33
_atom_site_aniso_U_23
_atom_site_aniso_U_13
_atom_site_aniso_U_12
Cd 0.03677(10) 0.05464(14) 0.04353(11) 0.00073(11) 0.00711(8) -0.00155(11)
S1 0.0418(4) 0.0527(5) 0.0577(5) 0.0071(4) 0.0068(3) 0.0009(3)
S2 0.0497(4) 0.0608(5) 0.0516(4) -0.0087(4) 0.0181(3) -0.0029(4)
O1 0.0400(12) 0.137(2) 0.0616(14) -0.0242(14) 0.0010(10) 0.0027(13)
O2 0.124(2) 0.0486(14) 0.070(2) -0.0119(12) -0.0200(14) 0.0047(14)
O3W 0.451(10) 0.079(3) 0.101(4) 0.000 0.008(5) 0.000
N1 0.0373(12) 0.060(2) 0.0437(13) -0.0029(12) 0.0124(11) 0.0048(11)
N2 0.0546(14) 0.0401(13) 0.0493(14) -0.0022(11) 0.0069(12) 0.0024(11)
N3 0.0420(12) 0.060(2) 0.0417(13) 0.0034(12) 0.0070(11) 0.0055(12)
N4 0.0425(13) 0.058(2) 0.061(2) 0.0041(13) 0.0122(12) 0.0109(12)
N5 0.0561(14) 0.054(2) 0.0411(14) -0.0021(12) 0.0101(11) 0.0020(12)
N6 0.0502(15) 0.061(2) 0.056(2) -0.0133(14) 0.0061(13) -0.0018(13)
C1 0.0419(15) 0.043(2) 0.044(2) 0.0060(13) 0.0122(12) -0.0038(13)
C2 0.063(2) 0.065(2) 0.043(2) -0.004(2) 0.0147(15) -0.007(2)
C3 0.084(2) 0.076(2) 0.056(2) -0.013(2) 0.033(2) -0.004(2)
C4 0.061(2) 0.075(2) 0.075(2) -0.003(2) 0.033(2) 0.008(2)
C5 0.044(2) 0.066(2) 0.051(2) -0.002(2) 0.0148(14) 0.0013(15)
C6 0.0433(15) 0.043(2) 0.043(2) 0.0007(13) 0.0155(13) -0.0034(13)
C7 0.043(2) 0.056(2) 0.052(2) -0.0054(15) 0.0066(14) -0.0047(14)
C8 0.049(2) 0.050(2) 0.0392(15) 0.0011(14) 0.0056(13) 0.0064(14)
C9 0.065(2) 0.065(2) 0.055(2) -0.009(2) 0.008(2) -0.005(2)
C10 0.095(3) 0.072(2) 0.048(2) -0.020(2) 0.007(2) 0.001(2)
C11 0.093(3) 0.072(2) 0.052(2) -0.001(2) 0.025(2) 0.021(2)
C12 0.065(2) 0.086(3) 0.058(2) -0.002(2) 0.023(2) 0.009(2)
C13 0.053(2) 0.066(2) 0.049(2) -0.006(2) 0.0094(14) 0.003(2)
C14 0.045(2) 0.056(2) 0.043(2) 0.0051(14) 0.0181(13) 0.0045(14)
C15 0.056(2) 0.073(2) 0.057(2) 0.012(2) 0.011(2) 0.010(2)
C16 0.084(3) 0.064(2) 0.078(2) 0.025(2) 0.015(2) 0.024(2)
C17 0.090(3) 0.052(2) 0.071(2) 0.011(2) 0.017(2) 0.009(2)
C18 0.068(2) 0.049(2) 0.059(2) 0.005(2) 0.010(2) 0.000(2)
C19 0.052(2) 0.048(2) 0.046(2) 0.0032(14) 0.0165(14) 0.0055(14)
C20 0.055(2) 0.054(2) 0.047(2) -0.005(2) 0.0051(14) 0.000(2)
C21 0.049(2) 0.051(2) 0.041(2) -0.0005(13) 0.0100(13) -0.0011(14)
C22 0.051(2) 0.060(2) 0.059(2) -0.004(2) 0.006(2) -0.004(2)
C23 0.047(2) 0.086(3) 0.060(2) 0.010(2) 0.008(2) 0.005(2)
C24 0.067(2) 0.072(2) 0.059(2) 0.018(2) 0.020(2) 0.019(2)
C25 0.077(2) 0.056(2) 0.063(2) 0.007(2) 0.014(2) 0.001(2)
C26 0.060(2) 0.057(2) 0.051(2) 0.006(2) 0.002(2) -0.002(2)
C27 0.061(2) 0.081(2) 0.043(2) 0.003(2) 0.011(2) 0.018(2)
C28 0.060(2) 0.082(2) 0.050(2) 0.002(2) -0.003(2) 0.019(2)
C29 0.057(2) 0.060(2) 0.045(2) -0.0010(15) 0.0089(15) 0.007(2)
C30 0.061(2) 0.082(3) 0.112(3) 0.001(2) 0.029(2) 0.022(2)
C31 0.074(2) 0.068(2) 0.048(2) 0.005(2) 0.006(2) 0.012(2)
C32 0.069(2) 0.085(3) 0.049(2) -0.009(2) -0.011(2) 0.015(2)
C33 0.051(2) 0.063(2) 0.043(2) -0.0018(15) 0.0134(14) 0.005(2)
C34 0.080(2) 0.080(3) 0.093(3) -0.026(2) 0.012(2) -0.016(2)

loop_
_atom_site_label
_atom_site_type_symbol
_atom_site_fract_x
_atom_site_fract_y
_atom_site_fract_z
_atom_site_U_iso_or_equiv
_atom_site_thermal_displace_type
_atom_site_occupancy
_atom_site_calc_flag
_atom_site_refinement_flags
Cd Cd 0.121866(4) 0.48408(3) 0.044809(12) 0.04563(8) Uani 1 d .
S1 S 0.136438(14) 0.74325(9) -0.00705(5) 0.0519(2) Uani 1 d .
S2 S 0.092677(15) 0.45946(9) 0.13846(4) 0.0531(2) Uani 1 d .
O1 O 0.23258(4) 0.7619(3) 0.20310(12) 0.0819(8) Uani 1 d .
O2 O 0.02047(5) 0.1686(3) -0.08979(13) 0.0893(8) Uani 1 d .
O3W O 0.0000 0.0761(6) -0.2500 0.223(3) Uani 1 d S
N1 N 0.18943(4) 0.7651(3) 0.11798(12) 0.0466(6) Uani 1 d .
H1 H 0.17295(4) 0.8010(3) 0.11434(12) 0.056 Uiso 1 calc R
N2 N 0.04423(4) 0.3162(3) 0.01647(13) 0.0493(6) Uani 1 d .
H2 H 0.04582(4) 0.4129(3) 0.03689(13) 0.059 Uiso 1 calc R
N3 N 0.16164(4) 0.3495(3) 0.10333(13) 0.0487(6) Uani 1 d .
N4 N 0.20335(4) 0.2470(3) 0.11971(15) 0.0541(6) Uani 1 d .
N5 N 0.10579(5) 0.3230(3) -0.06272(13) 0.0510(6) Uani 1 d .
N6 N 0.08506(5) 0.1162(3) -0.13487(15) 0.0572(7) Uani 1 d .
C1 C 0.16911(5) 0.6718(3) -0.0159(2) 0.0428(6) Uani 1 d .
C2 C 0.17180(6) 0.5960(4) -0.0849(2) 0.0570(8) Uani 1 d .
H2A H 0.15614(6) 0.5799(4) -0.1274(2) 0.068 Uiso 1 calc R
C3 C 0.19748(7) 0.5437(4) -0.0919(2) 0.0697(9) Uani 1 d .
H3 H 0.19891(7) 0.4909(4) -0.1383(2) 0.084 Uiso 1 calc R
C4 C 0.22072(7) 0.5697(4) -0.0303(2) 0.0676(9) Uani 1 d .
H4 H 0.23797(7) 0.5365(4) -0.0357(2) 0.081 Uiso 1 calc R
C5 C 0.21880(6) 0.6444(4) 0.0393(2) 0.0536(7) Uani 1 d .
H5 H 0.23471(6) 0.6616(4) 0.0809(2) 0.064 Uiso 1 calc R
C6 C 0.19322(5) 0.6939(3) 0.0476(2) 0.0422(6) Uani 1 d .
C7 C 0.20769(6) 0.7861(4) 0.1907(2) 0.0512(7) Uani 1 d .
C8 C 0.19510(6) 0.8431(3) 0.2553(2) 0.0474(7) Uani 1 d .
C9 C 0.21094(7) 0.9437(4) 0.3155(2) 0.0632(9) Uani 1 d .
H9 H 0.22889(7) 0.9725(4) 0.3146(2) 0.076 Uiso 1 calc R
C10 C 0.20030(8) 1.0003(4) 0.3759(2) 0.0736(10) Uani 1 d .
H10 H 0.21096(8) 1.0684(4) 0.4153(2) 0.088 Uiso 1 calc R
C11 C 0.17394(8) 0.9569(4) 0.3786(2) 0.0707(10) Uani 1 d .
H11 H 0.16679(8) 0.9961(4) 0.4196(2) 0.085 Uiso 1 calc R
C12 C 0.15816(7) 0.8556(4) 0.3207(2) 0.0686(9) Uani 1 d .
H12 H 0.14047(7) 0.8245(4) 0.3231(2) 0.082 Uiso 1 calc R
C13 C 0.16866(6) 0.8000(4) 0.2588(2) 0.0566(8) Uani 1 d .
H13 H 0.15782(6) 0.7330(4) 0.2192(2) 0.068 Uiso 1 calc R
C14 C 0.08520(5) 0.2469(3) 0.1202(2) 0.0466(7) Uani 1 d .
C15 C 0.10287(6) 0.1263(4) 0.1630(2) 0.0628(8) Uani 1 d .
H15 H 0.11904(6) 0.1573(4) 0.2008(2) 0.075 Uiso 1 calc R
C16 C 0.09677(8) -0.0376(4) 0.1503(2) 0.0767(10) Uani 1 d .
H16 H 0.10921(8) -0.1159(4) 0.1777(2) 0.092 Uiso 1 calc R
C17 C 0.07253(7) -0.0856(4) 0.0975(2) 0.0717(9) Uani 1 d .
H17 H 0.06819(7) -0.1963(4) 0.0909(2) 0.086 Uiso 1 calc R
C18 C 0.05452(6) 0.0292(4) 0.0540(2) 0.0597(8) Uani 1 d .
H18 H 0.03791(6) -0.0035(4) 0.0187(2) 0.072 Uiso 1 calc R
C19 C 0.06134(6) 0.1949(3) 0.0632(2) 0.0478(7) Uani 1 d .
C20 C 0.02560(6) 0.3007(4) -0.0564(2) 0.0535(7) Uani 1 d .
C21 C 0.01237(6) 0.4536(3) -0.0933(2) 0.0476(7) Uani 1 d .
C22 C -0.01250(6) 0.4394(4) -0.1528(2) 0.0583(8) Uani 1 d .
H22 H -0.02024(6) 0.3365(4) -0.1669(2) 0.070 Uiso 1 calc R
C23 C -0.02558(6) 0.5750(4) -0.1907(2) 0.0657(9) Uani 1 d .
H23 H -0.04220(6) 0.5637(4) -0.2303(2) 0.079 Uiso 1 calc R
C24 C -0.01467(7) 0.7267(4) -0.1714(2) 0.0653(9) Uani 1 d .
H24 H -0.02380(7) 0.8181(4) -0.1980(2) 0.078 Uiso 1 calc R
C25 C 0.00985(7) 0.7460(4) -0.1127(2) 0.0662(9) Uani 1 d .
H25 H 0.01736(7) 0.8496(4) -0.0991(2) 0.079 Uiso 1 calc R
C26 C 0.02308(6) 0.6083(4) -0.0743(2) 0.0584(8) Uani 1 d .
H26 H 0.03963(6) 0.6204(4) -0.0345(2) 0.070 Uiso 1 calc R
C27 C 0.17546(6) 0.3527(4) 0.1830(2) 0.0625(9) Uani 1 d .
H27 H 0.16823(6) 0.3920(4) 0.2239(2) 0.075 Uiso 1 calc R
C28 C 0.20105(6) 0.2907(4) 0.1932(2) 0.0670(9) Uani 1 d .
H28 H 0.21459(6) 0.2798(4) 0.2415(2) 0.080 Uiso 1 calc R
C29 C 0.17916(6) 0.2853(4) 0.0672(2) 0.0546(8) Uani 1 d .
H29 H 0.17532(6) 0.2683(4) 0.0121(2) 0.065 Uiso 1 calc R
C30 C 0.22721(6) 0.1693(4) 0.1001(2) 0.0839(11) Uani 1 d .
H30A H 0.2234(2) 0.0552(7) 0.0892(12) 0.101 Uiso 1 calc R
H30B H 0.24332(11) 0.1807(22) 0.1447(5) 0.101 Uiso 1 calc R
H30C H 0.2306(3) 0.2210(17) 0.0537(8) 0.101 Uiso 1 calc R
C31 C 0.09314(6) 0.3768(4) -0.1386(2) 0.0649(9) Uani 1 d .
H31 H 0.09333(6) 0.4841(4) -0.1566(2) 0.078 Uiso 1 calc R
C32 C 0.08045(6) 0.2505(5) -0.1830(2) 0.0724(10) Uani 1 d .
H32 H 0.07039(6) 0.2541(5) -0.2365(2) 0.087 Uiso 1 calc R
C33 C 0.10045(5) 0.1649(4) -0.0635(2) 0.0522(7) Uani 1 d .
H33 H 0.10669(5) 0.0959(4) -0.0196(2) 0.063 Uiso 1 calc R
C34 C 0.07461(7) -0.0488(4) -0.1558(2) 0.0864(11) Uani 1 d .
H34A H 0.06408(7) -0.0512(4) -0.2110(2) 0.104 Uiso 1 calc R
H34B H 0.06292(7) -0.0803(4) -0.1223(2) 0.104 Uiso 1 calc R
H34C H 0.08993(7) -0.1235(4) -0.1481(2) 0.104 Uiso 1 calc R

loop_
_atom_type_symbol
_atom_type_description
_atom_type_scat_dispersion_real
_atom_type_scat_dispersion_imag
_atom_type_scat_source
C C 0.0033 0.0016 'International Tables Vol C Tables 4.2.6.8 and 6.1.1.4'
H H 0.0000 0.0000 'International Tables Vol C Tables 4.2.6.8 and 6.1.1.4'
N N 0.0061 0.0033 'International Tables Vol C Tables 4.2.6.8 and 6.1.1.4'
O O 0.0106 0.0060 'International Tables Vol C Tables 4.2.6.8 and 6.1.1.4'
S S 0.1246 0.1234 'International Tables Vol C Tables 4.2.6.8 and 6.1.1.4'
Cd Cd -0.8075 1.2024 'International Tables Vol C Tables 4.2.6.8 and 6.1.1.4'

loop_
_geom_angle_atom_site_label_1
_geom_angle_atom_site_label_2
_geom_angle_atom_site_label_3
_geom_angle
N5 Cd N3 99.53(8)
N5 Cd S2 110.63(6)
N3 Cd S2 105.62(6)
N5 Cd S1 106.04(6)
N3 Cd S1 105.65(6)
S2 Cd S1 126.11(3)
C1 S1 Cd 96.52(9)
C14 S2 Cd 95.49(9)
C7 N1 C6 130.1(2)
C20 N2 C19 128.8(2)
C29 N3 C27 105.3(2)
C29 N3 Cd 126.8(2)
C27 N3 Cd 126.2(2)
C29 N4 C28 106.8(2)
C29 N4 C30 125.9(3)
C28 N4 C30 127.3(3)
C33 N5 C31 105.3(3)
C33 N5 Cd 127.6(2)
C31 N5 Cd 125.3(2)
C33 N6 C32 106.8(3)
C33 N6 C34 126.1(3)
C32 N6 C34 127.1(3)
C2 C1 C6 118.2(2)
C2 C1 S1 121.4(2)
C6 C1 S1 120.4(2)
C1 C2 C3 121.0(3)
C4 C3 C2 119.9(3)
C3 C4 C5 120.6(3)
C4 C5 C6 120.0(3)
C5 C6 N1 123.3(2)
C5 C6 C1 120.3(2)
N1 C6 C1 116.4(2)
O1 C7 N1 123.2(3)
O1 C7 C8 122.0(3)
N1 C7 C8 114.8(2)
C13 C8 C9 118.6(3)
C13 C8 C7 123.2(3)
C9 C8 C7 118.3(3)
C10 C9 C8 120.6(3)
C9 C10 C11 120.4(3)
C12 C11 C10 120.0(3)
C11 C12 C13 119.9(3)
C8 C13 C12 120.6(3)
C19 C14 C15 117.5(3)
C19 C14 S2 121.3(2)
C15 C14 S2 121.2(2)
C16 C15 C14 121.2(3)
C17 C16 C15 120.3(3)
C16 C17 C18 120.3(3)
C17 C18 C19 119.6(3)
C18 C19 C14 120.9(3)
C18 C19 N2 121.5(3)
C14 C19 N2 117.7(2)
O2 C20 N2 121.9(3)
O2 C20 C21 122.0(3)
N2 C20 C21 116.1(3)
C26 C21 C22 117.8(3)
C26 C21 C20 124.8(2)
C22 C21 C20 117.3(3)
C23 C22 C21 120.5(3)
C24 C23 C22 120.8(3)
C23 C24 C25 120.4(3)
C24 C25 C26 118.7(3)
C21 C26 C25 121.7(3)
C28 C27 N3 109.6(3)
C27 C28 N4 106.8(3)
N3 C29 N4 111.5(3)
C32 C31 N5 109.2(3)
C31 C32 N6 107.1(3)
N5 C33 N6 111.7(3)

loop_
_geom_bond_atom_site_label_1
_geom_bond_atom_site_label_2
_geom_bond_distance
Cd N5 2.245(2)
Cd N3 2.261(2)
Cd S2 2.4536(8)
Cd S1 2.4806(8)
S1 C1 1.776(3)
S2 C14 1.786(3)
O1 C7 1.220(3)
O2 C20 1.218(3)
N1 C7 1.355(3)
N1 C6 1.404(3)
N2 C20 1.359(3)
N2 C19 1.414(3)
N3 C29 1.310(3)
N3 C27 1.368(3)
N4 C29 1.342(3)
N4 C28 1.352(4)
N4 C30 1.465(3)
N5 C33 1.317(3)
N5 C31 1.369(3)
N6 C33 1.330(3)
N6 C32 1.358(4)
N6 C34 1.455(4)
C1 C2 1.380(4)
C1 C6 1.410(3)
C2 C3 1.386(4)
C3 C4 1.368(4)
C4 C5 1.375(4)
C5 C6 1.382(3)
C7 C8 1.492(4)
C8 C13 1.382(4)
C8 C9 1.396(4)
C9 C10 1.368(4)
C10 C11 1.375(4)
C11 C12 1.375(4)
C12 C13 1.386(4)
C14 C19 1.396(4)
C14 C15 1.397(4)
C15 C16 1.377(4)
C16 C17 1.366(4)
C17 C18 1.377(4)
C18 C19 1.394(4)
C20 C21 1.477(4)
C21 C26 1.378(4)
C21 C22 1.393(4)
C22 C23 1.362(4)
C23 C24 1.359(4)
C24 C25 1.378(4)
C25 C26 1.382(4)
C27 C28 1.342(4)
C31 C32 1.340(4)

loop_
_geom_torsion_atom_site_label_1
_geom_torsion_atom_site_label_2
_geom_torsion_atom_site_label_3
_geom_torsion_atom_site_label_4
_geom_torsion
N5 Cd S1 C1 -80.45(11)
N3 Cd S1 C1 24.59(11)
S2 Cd S1 C1 147.99(9)
N5 Cd S2 C14 35.10(11)
N3 Cd S2 C14 -71.69(11)
S1 Cd S2 C14 164.90(9)
N5 Cd N3 C29 41.7(3)
S2 Cd N3 C29 156.4(2)
S1 Cd N3 C29 -68.1(2)
N5 Cd N3 C27 -155.1(2)
S2 Cd N3 C27 -40.4(2)
S1 Cd N3 C27 95.1(2)
N3 Cd N5 C33 57.3(2)
S2 Cd N5 C33 -53.4(2)
S1 Cd N5 C33 166.8(2)
N3 Cd N5 C31 -140.1(2)
S2 Cd N5 C31 109.1(2)
S1 Cd N5 C31 -30.7(2)
Cd S1 C1 C2 88.3(2)
Cd S1 C1 C6 -92.8(2)
C6 C1 C2 C3 -0.3(4)
S1 C1 C2 C3 178.6(2)
C1 C2 C3 C4 -1.2(5)
C2 C3 C4 C5 1.4(5)
C3 C4 C5 C6 0.0(5)
C4 C5 C6 N1 177.4(3)
C4 C5 C6 C1 -1.6(4)
C7 N1 C6 C5 -6.7(5)
C7 N1 C6 C1 172.3(3)
C2 C1 C6 C5 1.7(4)
S1 C1 C6 C5 -177.2(2)
C2 C1 C6 N1 -177.4(2)
S1 C1 C6 N1 3.7(3)
C6 N1 C7 O1 9.8(5)
C6 N1 C7 C8 -170.7(3)
O1 C7 C8 C13 -147.9(3)
N1 C7 C8 C13 32.7(4)
O1 C7 C8 C9 31.5(4)
N1 C7 C8 C9 -147.9(3)
C13 C8 C9 C10 -1.0(4)
C7 C8 C9 C10 179.6(3)
C8 C9 C10 C11 0.9(5)
C9 C10 C11 C12 0.3(5)
C10 C11 C12 C13 -1.3(5)
C9 C8 C13 C12 0.1(4)
C7 C8 C13 C12 179.4(3)
C11 C12 C13 C8 1.1(5)
Cd S2 C14 C19 -93.7(2)
Cd S2 C14 C15 87.0(2)
C19 C14 C15 C16 -0.8(4)
S2 C14 C15 C16 178.4(3)
C14 C15 C16 C17 -2.8(5)
C15 C16 C17 C18 2.8(5)
C16 C17 C18 C19 1.0(5)
C17 C18 C19 C14 -4.7(5)
C17 C18 C19 N2 176.3(3)
C15 C14 C19 C18 4.6(4)
S2 C14 C19 C18 -174.7(2)
C15 C14 C19 N2 -176.4(2)
S2 C14 C19 N2 4.3(3)
C20 N2 C19 C18 -23.4(4)
C20 N2 C19 C14 157.6(3)
C19 N2 C20 O2 3.6(5)
C19 N2 C20 C21 -175.2(3)
O2 C20 C21 C26 -157.4(3)
N2 C20 C21 C26 21.4(4)
O2 C20 C21 C22 21.4(4)
N2 C20 C21 C22 -159.8(3)
C26 C21 C22 C23 0.2(4)
C20 C21 C22 C23 -178.7(3)
C21 C22 C23 C24 0.1(5)
C22 C23 C24 C25 -0.3(5)
C23 C24 C25 C26 0.2(5)
C22 C21 C26 C25 -0.3(4)
C20 C21 C26 C25 178.5(3)
C24 C25 C26 C21 0.0(5)
C29 N3 C27 C28 0.1(4)
Cd N3 C27 C28 -166.0(2)
N3 C27 C28 N4 -0.4(4)
C29 N4 C28 C27 0.5(4)
C30 N4 C28 C27 -178.2(3)
C27 N3 C29 N4 0.2(3)
Cd N3 C29 N4 166.2(2)
C28 N4 C29 N3 -0.4(4)
C30 N4 C29 N3 178.2(3)
C33 N5 C31 C32 0.3(4)
Cd N5 C31 C32 -165.4(2)
N5 C31 C32 N6 0.1(4)
C33 N6 C32 C31 -0.4(4)
C34 N6 C32 C31 177.9(3)
C31 N5 C33 N6 -0.6(3)
Cd N5 C33 N6 164.7(2)
C32 N6 C33 N5 0.6(3)
C34 N6 C33 N5 -177.7(3)
